data_4512341
loop_
_publ_author_name
'Shi, Chao'
'Wei, Bin'
'Zhang, Wen'

_publ_section_title
;
 Toward Understanding the Origin of Structural Phase Transition in
 Guanidinium Pyridinium 1,5-Naphthalenedisulfonate
;
_journal_issue 12
_journal_name_full 'Crystal Growth &amp; Design'
_journal_page_first 6570
_journal_paper_doi 10.1021/cg5014895
_journal_volume 14
_journal_year 2014
_chemical_formula_moiety 'C10 H6 O6 S2, C5 H6 N, C H6 N3 '
_chemical_formula_sum 'C16 H18 N4 O6 S2'
_chemical_formula_weight 426.46
_chemical_name_systematic
; 
 ? 
;
_space_group_IT_number 2
_symmetry_cell_setting triclinic
_symmetry_space_group_name_Hall '-P 1'
_symmetry_space_group_name_H-M 'P -1'
_atom_sites_solution_hydrogens geom
_atom_sites_solution_primary direct
_atom_sites_solution_secondary difmap
_audit_creation_method SHELXL-97
_cell_angle_alpha 92.195(9)
_cell_angle_beta 99.444(16)
_cell_angle_gamma 90.518(14)
_cell_formula_units_Z 2
_cell_length_a 7.994(6)
_cell_length_b 8.153(6)
_cell_length_c 14.085(12)
_cell_measurement_reflns_used 2371
_cell_measurement_temperature 183(2)
_cell_measurement_theta_max 27.5787
_cell_measurement_theta_min 2.5834
_cell_volume 904.8(12)
_computing_cell_refinement 'CrystalClear (Rigaku Inc., 2008)'
_computing_data_collection 'CrystalClear (Rigaku Inc., 2008)'
_computing_data_reduction 'CrystalClear (Rigaku Inc., 2008)'
_computing_molecular_graphics 'DIAMOND (Brandenburg & Putz, 2005)'
_computing_publication_material 'SHELXL-97 (Sheldrick, 2008)'
_computing_structure_refinement 'SHELXL-97 (Sheldrick, 1997)'
_computing_structure_solution 'SHELXS-97 (Sheldrick, 1990)'
_diffrn_ambient_temperature 183(2)
_diffrn_measured_fraction_theta_full 0.986
_diffrn_measured_fraction_theta_max 0.986
_diffrn_measurement_device_type 'Rigaku, SCXmini'
_diffrn_measurement_method '\w scans'
_diffrn_radiation_monochromator graphite
_diffrn_radiation_source 'fine-focus sealed tube'
_diffrn_radiation_type MoK\a
_diffrn_radiation_wavelength 0.71073
_diffrn_reflns_av_R_equivalents 0.0472
_diffrn_reflns_av_sigmaI/netI 0.0711
_diffrn_reflns_limit_h_max 10
_diffrn_reflns_limit_h_min -10
_diffrn_reflns_limit_k_max 10
_diffrn_reflns_limit_k_min -10
_diffrn_reflns_limit_l_max 18
_diffrn_reflns_limit_l_min -18
_diffrn_reflns_number 9628
_diffrn_reflns_theta_full 27.34
_diffrn_reflns_theta_max 27.34
_diffrn_reflns_theta_min 2.50
_diffrn_standards_decay_% 0
_diffrn_standards_interval_count 180
_diffrn_standards_interval_time 9
_diffrn_standards_number 3
_exptl_absorpt_coefficient_mu 0.339
_exptl_absorpt_correction_T_max 0.909
_exptl_absorpt_correction_T_min 0.891
_exptl_absorpt_correction_type multi-scan
_exptl_absorpt_process_details 'CrystalClear (Rigaku Inc., 2008)'
_exptl_crystal_colour colourless
_exptl_crystal_density_diffrn 1.565
_exptl_crystal_density_method 'not measured'
_exptl_crystal_description block
_exptl_crystal_F_000 444
_exptl_crystal_size_max 0.34
_exptl_crystal_size_mid 0.30
_exptl_crystal_size_min 0.28
_refine_diff_density_max 0.375
_refine_diff_density_min -0.489
_refine_diff_density_rms 0.079
_refine_ls_extinction_method none
_refine_ls_goodness_of_fit_ref 0.975
_refine_ls_hydrogen_treatment mixed
_refine_ls_matrix_type full
_refine_ls_number_parameters 253
_refine_ls_number_reflns 4050
_refine_ls_number_restraints 0
_refine_ls_restrained_S_all 0.975
_refine_ls_R_factor_all 0.0649
_refine_ls_R_factor_gt 0.0467
_refine_ls_shift/su_max 0.001
_refine_ls_shift/su_mean 0.000
_refine_ls_structure_factor_coef Fsqd
_refine_ls_weighting_details 'calc w=1/[\s^2^(Fo^2^)+(0.0546P)^2^+0.0000P] where P=(Fo^2^+2Fc^2^)/3'
_refine_ls_weighting_scheme calc
_refine_ls_wR_factor_gt 0.1076
_refine_ls_wR_factor_ref 0.1162
_reflns_number_gt 2888
_reflns_number_total 4108
_reflns_threshold_expression >2sigma(I)
_cod_data_source_file cg5014895_si_003.cif
_cod_data_source_block 6-183K
_cod_depositor_comments
;
The following automatic conversions were performed:

'_exptl_absorpt_correction_type' value 'Multi-scan' changed to
'multi-scan' according to
/home/saulius/struct/COD-crude-data--automatic-downloads/rss-feeds/ACS/lib/dictionaries/cif_core.dic
dictionary named 'cif_core.dic' version 2.4.2 from 2011-04-26.

Automatic conversion script
Id: cif_fix_values 2935 2014-11-11 08:27:57Z andrius 

 Adding full bibliography for 4512336--4512373.cif.
;
_cod_original_sg_symbol_Hall '-P 1 '
_cod_database_code 4512341

loop_
_symmetry_equiv_pos_as_xyz
'x, y, z'
'-x, -y, -z'

loop_
_atom_site_label
_atom_site_type_symbol
_atom_site_fract_x
_atom_site_fract_y
_atom_site_fract_z
_atom_site_U_iso_or_equiv
_atom_site_adp_type
_atom_site_occupancy
_atom_site_symmetry_multiplicity
_atom_site_calc_flag
_atom_site_refinement_flags
C1 C 0.1772(3) 0.7801(3) 0.34816(19) 0.0328(6) Uani 1 1 d .
H1A H 0.2141 0.7365 0.4079 0.039 Uiso 1 1 calc R
C2 C 0.2083(4) 0.7008(3) 0.2658(2) 0.0357(7) Uani 1 1 d .
H2A H 0.2708 0.6050 0.2691 0.043 Uiso 1 1 calc R
C3 C 0.1472(4) 0.7630(4) 0.1787(2) 0.0394(7) Uani 1 1 d .
H3A H 0.1666 0.7087 0.1223 0.047 Uiso 1 1 calc R
C4 C 0.0560(4) 0.9071(4) 0.1741(2) 0.0390(7) Uani 1 1 d .
H4A H 0.0122 0.9496 0.1149 0.047 Uiso 1 1 calc R
C5 C 0.0318(3) 0.9855(3) 0.2580(2) 0.0356(7) Uani 1 1 d .
H5A H -0.0271 1.0834 0.2566 0.043 Uiso 1 1 calc R
C6 C 0.4030(3) 0.1277(3) 0.09075(17) 0.0212(5) Uani 1 1 d .
C7 C 0.4651(3) 0.0531(3) 0.17445(17) 0.0252(5) Uani 1 1 d .
H7A H 0.4359 0.0922 0.2323 0.030 Uiso 1 1 calc R
C8 C 0.5732(3) -0.0827(3) 0.17366(17) 0.0276(6) Uani 1 1 d .
H8A H 0.6149 -0.1325 0.2309 0.033 Uiso 1 1 calc R
C9 C 0.3830(3) 0.1416(3) -0.08865(17) 0.0246(5) Uani 1 1 d .
H9A H 0.3111 0.2307 -0.0891 0.030 Uiso 1 1 calc R
C10 C 0.4451(3) 0.0692(3) -0.00016(16) 0.0210(5) Uani 1 1 d .
C11 C 0.3861(3) 0.2005(3) 0.47965(16) 0.0193(5) Uani 1 1 d .
C12 C 0.4873(3) 0.2794(3) 0.42548(17) 0.0247(5) Uani 1 1 d .
H12A H 0.4603 0.3842 0.4047 0.030 Uiso 1 1 calc R
C13 C 0.6325(3) 0.2016(3) 0.40134(17) 0.0255(5) Uani 1 1 d .
H13A H 0.7021 0.2572 0.3662 0.031 Uiso 1 1 calc R
C14 C 0.3278(3) -0.0472(3) 0.57154(16) 0.0220(5) Uani 1 1 d .
H14A H 0.2344 0.0032 0.5909 0.026 Uiso 1 1 calc R
C15 C 0.4270(3) 0.0393(3) 0.51368(16) 0.0182(5) Uani 1 1 d .
C16 C 0.7982(3) 0.4312(3) 0.19246(16) 0.0215(5) Uani 1 1 d .
N1 N 0.0930(3) 0.9209(3) 0.34167(16) 0.0340(5) Uani 1 1 d .
H1B H 0.0776 0.9722 0.3940 0.041 Uiso 1 1 calc R
N2 N 0.8018(3) 0.3778(3) 0.10226(14) 0.0312(5) Uani 1 1 d .
H2B H 0.8901 0.3292 0.0882 0.037 Uiso 1 1 calc R
H2C H 0.7158 0.3920 0.0581 0.037 Uiso 1 1 calc R
N3 N 0.9305(3) 0.4096(3) 0.26066(15) 0.0279(5) Uani 1 1 d .
H3B H 0.9268 0.4416 0.3192 0.033 Uiso 1 1 calc R
H3C H 1.0201 0.3637 0.2464 0.033 Uiso 1 1 calc R
N4 N 0.6597(3) 0.5021(2) 0.21417(14) 0.0256(5) Uani 1 1 d .
H4B H 0.6557 0.5341 0.2726 0.031 Uiso 1 1 calc R
H4C H 0.5740 0.5160 0.1698 0.031 Uiso 1 1 calc R
O1 O 0.2485(2) 0.3181(2) 0.19859(12) 0.0281(4) Uani 1 1 d .
O2 O 0.1093(2) 0.2625(2) 0.03394(12) 0.0302(4) Uani 1 1 d .
O3 O 0.3606(2) 0.4405(2) 0.06705(12) 0.0265(4) Uani 1 1 d .
O4 O 0.0586(2) 0.18256(19) 0.47041(12) 0.0258(4) Uani 1 1 d .
O5 O 0.2208(2) 0.3325(2) 0.60767(12) 0.0315(4) Uani 1 1 d .
O6 O 0.1851(2) 0.4486(2) 0.44868(13) 0.0310(4) Uani 1 1 d .
S1 S 0.26894(8) 0.30022(7) 0.09783(4) 0.02205(16) Uani 1 1 d .
S2 S 0.19762(7) 0.30157(7) 0.50318(4) 0.02116(16) Uani 1 1 d .

loop_
_atom_site_aniso_label
_atom_site_aniso_U_11
_atom_site_aniso_U_22
_atom_site_aniso_U_33
_atom_site_aniso_U_23
_atom_site_aniso_U_13
_atom_site_aniso_U_12
C1 0.0333(15) 0.0334(16) 0.0309(15) 0.0009(12) 0.0031(12) -0.0026(12)
C2 0.0364(16) 0.0252(14) 0.0449(17) -0.0072(12) 0.0070(13) 0.0040(12)
C3 0.0446(18) 0.0439(18) 0.0313(15) -0.0116(13) 0.0148(13) -0.0032(14)
C4 0.0424(17) 0.0428(17) 0.0319(15) 0.0089(13) 0.0047(13) -0.0072(14)
C5 0.0275(15) 0.0255(14) 0.0522(19) -0.0022(13) 0.0029(13) 0.0030(11)
C6 0.0200(12) 0.0215(12) 0.0227(12) -0.0048(9) 0.0061(10) 0.0014(10)
C7 0.0256(14) 0.0301(14) 0.0210(12) -0.0040(10) 0.0080(10) 0.0059(11)
C8 0.0323(14) 0.0312(14) 0.0199(12) 0.0020(10) 0.0056(11) 0.0075(11)
C9 0.0255(13) 0.0236(13) 0.0256(13) 0.0004(10) 0.0065(10) 0.0096(10)
C10 0.0189(12) 0.0231(13) 0.0210(12) -0.0033(9) 0.0042(10) 0.0016(10)
C11 0.0189(12) 0.0221(12) 0.0163(11) -0.0016(9) 0.0015(9) 0.0013(9)
C12 0.0245(13) 0.0241(13) 0.0259(13) 0.0032(10) 0.0048(10) 0.0020(10)
C13 0.0222(13) 0.0309(14) 0.0254(13) 0.0048(10) 0.0095(10) -0.0020(10)
C14 0.0184(12) 0.0282(13) 0.0206(12) 0.0002(10) 0.0062(10) 0.0030(10)
C15 0.0167(11) 0.0227(12) 0.0144(11) -0.0037(9) 0.0017(9) -0.0008(9)
C16 0.0232(13) 0.0206(12) 0.0210(12) 0.0018(9) 0.0041(10) -0.0003(10)
N1 0.0270(12) 0.0418(14) 0.0331(13) -0.0159(10) 0.0086(10) 0.0010(10)
N2 0.0260(12) 0.0448(14) 0.0223(11) -0.0052(10) 0.0034(9) 0.0091(10)
N3 0.0223(11) 0.0402(13) 0.0219(11) -0.0003(9) 0.0057(9) 0.0054(9)
N4 0.0231(11) 0.0307(12) 0.0228(11) -0.0035(9) 0.0038(9) 0.0079(9)
O1 0.0325(10) 0.0311(10) 0.0221(9) -0.0059(7) 0.0098(8) 0.0096(8)
O2 0.0190(9) 0.0390(11) 0.0315(10) -0.0105(8) 0.0030(8) 0.0057(8)
O3 0.0286(10) 0.0237(9) 0.0272(9) 0.0003(7) 0.0045(8) 0.0024(7)
O4 0.0176(9) 0.0266(10) 0.0326(10) -0.0096(7) 0.0047(7) 0.0014(7)
O5 0.0332(10) 0.0401(11) 0.0205(9) -0.0112(8) 0.0051(8) 0.0080(8)
O6 0.0308(10) 0.0254(10) 0.0372(11) 0.0032(8) 0.0059(8) 0.0100(8)
S1 0.0209(3) 0.0236(3) 0.0219(3) -0.0053(2) 0.0052(2) 0.0057(2)
S2 0.0207(3) 0.0219(3) 0.0208(3) -0.0047(2) 0.0042(2) 0.0045(2)

loop_
_atom_type_symbol
_atom_type_description
_atom_type_scat_dispersion_real
_atom_type_scat_dispersion_imag
_atom_type_scat_source
C C 0.0033 0.0016 'International Tables Vol C Tables 4.2.6.8 and 6.1.1.4'
H H 0.0000 0.0000 'International Tables Vol C Tables 4.2.6.8 and 6.1.1.4'
N N 0.0061 0.0033 'International Tables Vol C Tables 4.2.6.8 and 6.1.1.4'
O O 0.0106 0.0060 'International Tables Vol C Tables 4.2.6.8 and 6.1.1.4'
S S 0.1246 0.1234 'International Tables Vol C Tables 4.2.6.8 and 6.1.1.4'

loop_
_geom_angle_atom_site_label_1
_geom_angle_atom_site_label_2
_geom_angle_atom_site_label_3
_geom_angle
_geom_angle_site_symmetry_1
_geom_angle_site_symmetry_3
N1 C1 C2 119.0(3) . .
N1 C1 H1A 120.5 . .
C2 C1 H1A 120.5 . .
C3 C2 C1 119.6(3) . .
C3 C2 H2A 120.2 . .
C1 C2 H2A 120.2 . .
C2 C3 C4 120.0(3) . .
C2 C3 H3A 120.0 . .
C4 C3 H3A 120.0 . .
C5 C4 C3 118.7(3) . .
C5 C4 H4A 120.6 . .
C3 C4 H4A 120.6 . .
N1 C5 C4 119.6(3) . .
N1 C5 H5A 120.2 . .
C4 C5 H5A 120.2 . .
C7 C6 C10 121.1(2) . .
C7 C6 S1 117.90(18) . .
C10 C6 S1 121.04(18) . .
C6 C7 C8 120.6(2) . .
C6 C7 H7A 119.7 . .
C8 C7 H7A 119.7 . .
C9 C8 C7 120.2(2) 2_655 .
C9 C8 H8A 119.9 2_655 .
C7 C8 H8A 119.9 . .
C8 C9 C10 121.3(2) 2_655 .
C8 C9 H9A 119.4 2_655 .
C10 C9 H9A 119.4 . .
C9 C10 C10 119.2(3) . 2_655
C9 C10 C6 123.1(2) . .
C10 C10 C6 117.7(3) 2_655 .
C12 C11 C15 120.9(2) . .
C12 C11 S2 118.00(19) . .
C15 C11 S2 121.12(17) . .
C11 C12 C13 120.0(2) . .
C11 C12 H12A 120.0 . .
C13 C12 H12A 120.0 . .
C14 C13 C12 121.2(2) 2_656 .
C14 C13 H13A 119.4 2_656 .
C12 C13 H13A 119.4 . .
C13 C14 C15 121.0(2) 2_656 .
C13 C14 H14A 119.5 2_656 .
C15 C14 H14A 119.5 . .
C14 C15 C15 118.6(3) . 2_656
C14 C15 C11 123.2(2) . .
C15 C15 C11 118.2(3) 2_656 .
N3 C16 N4 120.2(2) . .
N3 C16 N2 120.1(2) . .
N4 C16 N2 119.7(2) . .
C5 N1 C1 123.0(2) . .
C5 N1 H1B 118.5 . .
C1 N1 H1B 118.5 . .
C16 N2 H2B 120.0 . .
C16 N2 H2C 120.0 . .
H2B N2 H2C 120.0 . .
C16 N3 H3B 120.0 . .
C16 N3 H3C 120.0 . .
H3B N3 H3C 120.0 . .
C16 N4 H4B 120.0 . .
C16 N4 H4C 120.0 . .
H4B N4 H4C 120.0 . .
O1 S1 O2 112.63(11) . .
O1 S1 O3 112.21(10) . .
O2 S1 O3 112.75(11) . .
O1 S1 C6 105.63(11) . .
O2 S1 C6 107.21(11) . .
O3 S1 C6 105.77(12) . .
O6 S2 O5 114.02(11) . .
O6 S2 O4 113.33(11) . .
O5 S2 O4 111.32(11) . .
O6 S2 C11 106.26(11) . .
O5 S2 C11 105.94(10) . .
O4 S2 C11 105.15(11) . .

loop_
_geom_bond_atom_site_label_1
_geom_bond_atom_site_label_2
_geom_bond_distance
_geom_bond_site_symmetry_2
C1 N1 1.335(3) .
C1 C2 1.366(4) .
C1 H1A 0.9300 .
C2 C3 1.362(4) .
C2 H2A 0.9300 .
C3 C4 1.386(4) .
C3 H3A 0.9300 .
C4 C5 1.364(4) .
C4 H4A 0.9300 .
C5 N1 1.330(4) .
C5 H5A 0.9300 .
C6 C7 1.369(3) .
C6 C10 1.441(3) .
C6 S1 1.786(3) .
C7 C8 1.411(3) .
C7 H7A 0.9300 .
C8 C9 1.372(3) 2_655
C8 H8A 0.9300 .
C9 C8 1.372(3) 2_655
C9 C10 1.417(3) .
C9 H9A 0.9300 .
C10 C10 1.436(4) 2_655
C11 C12 1.371(3) .
C11 C15 1.438(3) .
C11 S2 1.796(3) .
C12 C13 1.411(3) .
C12 H12A 0.9300 .
C13 C14 1.354(3) 2_656
C13 H13A 0.9300 .
C14 C13 1.354(3) 2_656
C14 C15 1.427(3) .
C14 H14A 0.9300 .
C15 C15 1.436(4) 2_656
C16 N3 1.325(3) .
C16 N4 1.327(3) .
C16 N2 1.332(3) .
N1 H1B 0.8600 .
N2 H2B 0.8600 .
N2 H2C 0.8600 .
N3 H3B 0.8600 .
N3 H3C 0.8600 .
N4 H4B 0.8600 .
N4 H4C 0.8600 .
O1 S1 1.457(2) .
O2 S1 1.4584(19) .
O3 S1 1.4696(19) .
O4 S2 1.4723(19) .
O5 S2 1.465(2) .
O6 S2 1.444(2) .

loop_
_geom_hbond_atom_site_label_D
_geom_hbond_atom_site_label_H
_geom_hbond_atom_site_label_A
_geom_hbond_distance_DH
_geom_hbond_distance_HA
_geom_hbond_distance_DA
_geom_hbond_angle_DHA
_geom_hbond_site_symmetry_A
N4 H4B O5 0.86 2.07 2.821(3) 145.2 2_666
N3 H3B O6 0.86 2.52 3.068(3) 122.4 1_655
N3 H3B O5 0.86 2.48 3.131(3) 133.3 2_666
N3 H3C O1 0.86 2.08 2.915(3) 163.8 1_655
N2 H2C O3 0.86 2.28 2.976(3) 138.3 2_665
N2 H2B S1 0.86 3.02 3.803(4) 152.3 1_655
N2 H2B O2 0.86 2.09 2.933(3) 165.7 1_655
N4 H4C S1 0.86 3.01 3.629(3) 131.0 .
N4 H4C O3 0.86 2.12 2.922(3) 155.4 .
